data_4128916
loop_
_publ_author_name
'Haut, Franz-Lucas'
'Habiger, Christoph'
'Speck, Klaus'
'Wurst, Klaus'
'Mayer, Peter'
'Korber, Johannes Nepomuk'
'M\"uller, Thomas'
'Magauer, Thomas'

_publ_section_title
;
 Synthetic Entry to Polyfunctionalized Molecules through the
 [3+2]-Cycloaddition of Thiocarbonyl Ylides.
;
_journal_issue 34
_journal_name_full 'Journal of the American Chemical Society'
_journal_page_first 13352
_journal_page_last 13357
_journal_paper_doi 10.1021/jacs.9b07729
_journal_volume 141
_journal_year 2019
_chemical_formula_sum 'C14 H16 O4 S'
_chemical_formula_weight 280.33
_space_group_crystal_system monoclinic
_space_group_IT_number 14
_space_group_name_Hall '-P 2yn'
_space_group_name_H-M_alt 'P 1 21/n 1'
_atom_sites_solution_hydrogens geom
_audit_creation_method SHELXL-2014/7
_cell_angle_alpha 90
_cell_angle_beta 97.094(2)
_cell_angle_gamma 90
_cell_formula_units_Z 4
_cell_length_a 7.0480(3)
_cell_length_b 10.4797(5)
_cell_length_c 18.4167(10)
_cell_measurement_reflns_used 9825
_cell_measurement_temperature 223(2)
_cell_measurement_theta_max 25.35
_cell_measurement_theta_min 2.25
_cell_volume 1349.86(11)
_computing_cell_refinement 'Bruker SAINT-V 8.34A'
_computing_data_collection 'Bruker Apex III'
_computing_data_reduction 'Bruker SAINT-V 8.34A'
_computing_structure_refinement 'SHELXL-2014/7 (Sheldrick, 2014)'
_computing_structure_solution 'SHELXTL-XT-2014/4 (Bruker AXS, 2014)'
_diffrn_ambient_temperature 223(2)
_diffrn_detector_area_resol_mean 10.4
_diffrn_measured_fraction_theta_full 0.999
_diffrn_measured_fraction_theta_max 0.999
_diffrn_measurement_device_type 'Bruker D8 QUEST PHOTON 100'
_diffrn_measurement_method '\f and \w scans'
_diffrn_radiation_monochromator 'multi layered optics'
_diffrn_radiation_type MoK\a
_diffrn_radiation_wavelength 0.71073
_diffrn_reflns_av_R_equivalents 0.0257
_diffrn_reflns_av_unetI/netI 0.0137
_diffrn_reflns_Laue_measured_fraction_full 0.999
_diffrn_reflns_Laue_measured_fraction_max 0.999
_diffrn_reflns_limit_h_max 8
_diffrn_reflns_limit_h_min -8
_diffrn_reflns_limit_k_max 12
_diffrn_reflns_limit_k_min -12
_diffrn_reflns_limit_l_max 21
_diffrn_reflns_limit_l_min -21
_diffrn_reflns_number 32811
_diffrn_reflns_point_group_measured_fraction_full 0.999
_diffrn_reflns_point_group_measured_fraction_max 0.999
_diffrn_reflns_theta_full 25.000
_diffrn_reflns_theta_max 25.000
_diffrn_reflns_theta_min 2.229
_diffrn_source 'Incoatec Microfocus'
_exptl_absorpt_coefficient_mu 0.247
_exptl_absorpt_correction_T_max 0.958
_exptl_absorpt_correction_T_min 0.935
_exptl_absorpt_correction_type multi-scan
_exptl_absorpt_process_details 'Bruker SADABS-2014/5)'
_exptl_crystal_colour colourless
_exptl_crystal_density_diffrn 1.379
_exptl_crystal_description prism
_exptl_crystal_F_000 592
_exptl_crystal_size_max 0.350
_exptl_crystal_size_mid 0.210
_exptl_crystal_size_min 0.180
_refine_diff_density_max 0.233
_refine_diff_density_min -0.279
_refine_diff_density_rms 0.039
_refine_ls_extinction_coef 0.019(2)
_refine_ls_extinction_expression Fc^*^=kFc[1+0.001xFc^2^\l^3^/sin(2\q)]^-1/4^
_refine_ls_extinction_method 'SHELXL-2014/7 (Sheldrick 2014'
_refine_ls_goodness_of_fit_ref 1.072
_refine_ls_hydrogen_treatment constr
_refine_ls_matrix_type full
_refine_ls_number_parameters 173
_refine_ls_number_reflns 2380
_refine_ls_number_restraints 0
_refine_ls_restrained_S_all 1.072
_refine_ls_R_factor_all 0.0346
_refine_ls_R_factor_gt 0.0322
_refine_ls_shift/su_max 0.000
_refine_ls_shift/su_mean 0.000
_refine_ls_structure_factor_coef Fsqd
_refine_ls_weighting_details 'w=1/[\s^2^(Fo^2^)+(0.0369P)^2^+0.7188P] where P=(Fo^2^+2Fc^2^)/3'
_refine_ls_weighting_scheme calc
_refine_ls_wR_factor_gt 0.0835
_refine_ls_wR_factor_ref 0.0852
_reflns_Friedel_coverage 0.000
_reflns_number_gt 2222
_reflns_number_total 2380
_reflns_threshold_expression 'I > 2\s(I)'
_cod_data_source_file CCDC1921470_12e.cif
_cod_data_source_block mar19-2
_cod_original_sg_symbol_H-M 'P 21/n'
_cod_database_code 4128916
_shelx_shelxl_version_number 2014/7
_shelx_space_group_comment
;
The symmetry employed for this shelxl refinement is uniquely defined
by the following loop, which should always be used as a source of
symmetry information in preference to the above space-group names.
They are only intended as comments.
;
_shelx_estimated_absorpt_t_min 0.919
_shelx_estimated_absorpt_t_max 0.957

loop_
_space_group_symop_operation_xyz
'x, y, z'
'-x+1/2, y+1/2, -z+1/2'
'-x, -y, -z'
'x-1/2, -y-1/2, z-1/2'

loop_
_atom_site_label
_atom_site_type_symbol
_atom_site_fract_x
_atom_site_fract_y
_atom_site_fract_z
_atom_site_U_iso_or_equiv
_atom_site_adp_type
_atom_site_occupancy
_atom_site_site_symmetry_order
_atom_site_calc_flag
_atom_site_refinement_flags_posn
_atom_site_refinement_flags_adp
S1 S 0.16125(7) 0.58613(5) 0.79363(2) 0.04623(18) Uani 1 1 d . .
O1 O 0.66425(16) 0.74210(12) 0.64725(6) 0.0390(3) Uani 1 1 d . .
O2 O 0.65126(15) 0.84520(11) 0.75299(6) 0.0330(3) Uani 1 1 d . .
O3 O 0.28190(16) 0.44549(9) 0.57553(6) 0.0296(3) Uani 1 1 d . .
O4 O 0.23168(17) 0.92100(10) 0.44505(6) 0.0352(3) Uani 1 1 d . .
C1 C 0.5845(2) 0.76307(14) 0.70017(7) 0.0245(3) Uani 1 1 d . .
C2 C 0.4062(2) 0.70150(13) 0.71718(7) 0.0231(3) Uani 1 1 d . .
C3 C 0.3666(2) 0.69096(16) 0.79540(8) 0.0320(4) Uani 1 1 d . .
H3A H 0.3382 0.7750 0.8147 0.038 Uiso 1 1 calc R U
H3B H 0.4771 0.6549 0.8261 0.038 Uiso 1 1 calc R U
C4 C 0.1057(2) 0.59095(15) 0.69490(8) 0.0285(3) Uani 1 1 d . .
H4A H 0.0870 0.5044 0.6751 0.034 Uiso 1 1 calc R U
H4B H -0.0111 0.6403 0.6808 0.034 Uiso 1 1 calc R U
C5 C 0.2737(2) 0.65360(13) 0.66645(7) 0.0217(3) Uani 1 1 d . .
C6 C 0.26762(19) 0.66783(13) 0.58600(7) 0.0212(3) Uani 1 1 d . .
C7 C 0.26544(19) 0.56097(13) 0.54082(8) 0.0221(3) Uani 1 1 d . .
C8 C 0.2527(2) 0.57705(14) 0.46533(8) 0.0259(3) Uani 1 1 d . .
H8 H 0.2507 0.5055 0.4345 0.031 Uiso 1 1 calc R U
C9 C 0.2429(2) 0.69843(14) 0.43583(8) 0.0271(3) Uani 1 1 d . .
H9 H 0.2354 0.7088 0.3849 0.033 Uiso 1 1 calc R U
C10 C 0.2439(2) 0.80490(14) 0.48027(8) 0.0249(3) Uani 1 1 d . .
C11 C 0.25627(19) 0.78990(13) 0.55548(7) 0.0232(3) Uani 1 1 d . .
H11 H 0.2570 0.8619 0.5859 0.028 Uiso 1 1 calc R U
C12 C 0.8252(3) 0.91213(19) 0.74281(11) 0.0479(5) Uani 1 1 d . .
H12A H 0.8602 0.9686 0.7840 0.072 Uiso 1 1 calc R U
H12B H 0.9270 0.8509 0.7395 0.072 Uiso 1 1 calc R U
H12C H 0.8050 0.9618 0.6981 0.072 Uiso 1 1 calc R U
C13 C 0.2636(2) 0.33427(14) 0.53058(9) 0.0304(3) Uani 1 1 d . .
H13A H 0.2778 0.2588 0.5612 0.046 Uiso 1 1 calc R U
H13B H 0.1386 0.3336 0.5019 0.046 Uiso 1 1 calc R U
H13C H 0.3619 0.3348 0.4981 0.046 Uiso 1 1 calc R U
C14 C 0.2482(2) 1.03326(15) 0.48897(9) 0.0353(4) Uani 1 1 d . .
H14A H 0.2372 1.1079 0.4576 0.053 Uiso 1 1 calc R U
H14B H 0.1472 1.0344 0.5203 0.053 Uiso 1 1 calc R U
H14C H 0.3715 1.0339 0.5189 0.053 Uiso 1 1 calc R U

loop_
_atom_site_aniso_label
_atom_site_aniso_U_11
_atom_site_aniso_U_22
_atom_site_aniso_U_33
_atom_site_aniso_U_23
_atom_site_aniso_U_13
_atom_site_aniso_U_12
S1 0.0559(3) 0.0579(3) 0.0255(2) 0.00365(19) 0.00769(19) -0.0264(2)
O1 0.0329(6) 0.0559(8) 0.0295(6) -0.0100(5) 0.0081(5) -0.0088(5)
O2 0.0371(6) 0.0332(6) 0.0286(6) -0.0065(5) 0.0031(5) -0.0130(5)
O3 0.0465(6) 0.0179(5) 0.0245(5) -0.0026(4) 0.0047(4) 0.0014(4)
O4 0.0551(7) 0.0230(6) 0.0265(6) 0.0039(4) 0.0006(5) 0.0034(5)
C1 0.0280(7) 0.0242(7) 0.0198(7) 0.0004(6) -0.0026(6) 0.0010(6)
C2 0.0295(7) 0.0200(7) 0.0196(7) -0.0016(5) 0.0023(6) 0.0015(6)
C3 0.0404(9) 0.0339(9) 0.0218(7) -0.0025(6) 0.0037(6) -0.0080(7)
C4 0.0308(8) 0.0300(8) 0.0249(8) -0.0038(6) 0.0046(6) -0.0052(6)
C5 0.0263(7) 0.0163(6) 0.0224(7) -0.0020(5) 0.0025(5) 0.0027(5)
C6 0.0200(6) 0.0225(7) 0.0202(7) -0.0028(5) -0.0009(5) 0.0000(5)
C7 0.0217(7) 0.0200(7) 0.0239(7) -0.0019(5) 0.0000(5) 0.0006(5)
C8 0.0294(7) 0.0255(7) 0.0217(7) -0.0074(6) -0.0013(6) 0.0022(6)
C9 0.0308(8) 0.0313(8) 0.0180(7) -0.0013(6) -0.0018(6) 0.0034(6)
C10 0.0256(7) 0.0232(7) 0.0249(7) 0.0025(6) -0.0012(6) 0.0025(6)
C11 0.0260(7) 0.0208(7) 0.0220(7) -0.0044(6) -0.0006(5) 0.0010(6)
C12 0.0442(10) 0.0479(11) 0.0510(11) -0.0072(9) 0.0040(8) -0.0243(9)
C13 0.0382(8) 0.0197(7) 0.0341(8) -0.0067(6) 0.0081(7) -0.0019(6)
C14 0.0438(9) 0.0228(8) 0.0392(9) 0.0014(7) 0.0055(7) 0.0010(7)

loop_
_atom_type_symbol
_atom_type_description
_atom_type_scat_dispersion_real
_atom_type_scat_dispersion_imag
_atom_type_scat_source
C C 0.0033 0.0016 'International Tables Vol C Tables 4.2.6.8 and 6.1.1.4'
H H 0.0000 0.0000 'International Tables Vol C Tables 4.2.6.8 and 6.1.1.4'
O O 0.0106 0.0060 'International Tables Vol C Tables 4.2.6.8 and 6.1.1.4'
S S 0.1246 0.1234 'International Tables Vol C Tables 4.2.6.8 and 6.1.1.4'

loop_
_geom_angle_atom_site_label_1
_geom_angle_atom_site_label_2
_geom_angle_atom_site_label_3
_geom_angle
C4 S1 C3 94.25(7)
C1 O2 C12 116.44(12)
C7 O3 C13 117.11(11)
C10 O4 C14 117.80(11)
O1 C1 O2 123.20(14)
O1 C1 C2 125.82(13)
O2 C1 C2 110.96(12)
C5 C2 C1 123.68(12)
C5 C2 C3 116.49(13)
C1 C2 C3 119.82(12)
C2 C3 S1 105.61(10)
C2 C3 H3A 110.6
S1 C3 H3A 110.6
C2 C3 H3B 110.6
S1 C3 H3B 110.6
H3A C3 H3B 108.7
C5 C4 S1 106.26(10)
C5 C4 H4A 110.5
S1 C4 H4A 110.5
C5 C4 H4B 110.5
S1 C4 H4B 110.5
H4A C4 H4B 108.7
C2 C5 C6 126.33(13)
C2 C5 C4 115.67(12)
C6 C5 C4 117.69(12)
C7 C6 C11 120.00(12)
C7 C6 C5 120.79(12)
C11 C6 C5 119.16(12)
O3 C7 C8 124.43(12)
O3 C7 C6 115.98(12)
C8 C7 C6 119.57(13)
C9 C8 C7 119.87(13)
C9 C8 H8 120.1
C7 C8 H8 120.1
C8 C9 C10 120.90(13)
C8 C9 H9 119.6
C10 C9 H9 119.6
O4 C10 C9 116.01(12)
O4 C10 C11 124.32(13)
C9 C10 C11 119.67(13)
C10 C11 C6 119.99(13)
C10 C11 H11 120.0
C6 C11 H11 120.0
O2 C12 H12A 109.5
O2 C12 H12B 109.5
H12A C12 H12B 109.5
O2 C12 H12C 109.5
H12A C12 H12C 109.5
H12B C12 H12C 109.5
O3 C13 H13A 109.5
O3 C13 H13B 109.5
H13A C13 H13B 109.5
O3 C13 H13C 109.5
H13A C13 H13C 109.5
H13B C13 H13C 109.5
O4 C14 H14A 109.5
O4 C14 H14B 109.5
H14A C14 H14B 109.5
O4 C14 H14C 109.5
H14A C14 H14C 109.5
H14B C14 H14C 109.5

loop_
_geom_bond_atom_site_label_1
_geom_bond_atom_site_label_2
_geom_bond_distance
S1 C4 1.8128(15)
S1 C3 1.8142(16)
O1 C1 1.2040(18)
O2 C1 1.3400(17)
O2 C12 1.444(2)
O3 C7 1.3669(17)
O3 C13 1.4262(17)
O4 C10 1.3766(18)
O4 C14 1.4243(19)
C1 C2 1.480(2)
C2 C5 1.335(2)
C2 C3 1.505(2)
C3 H3A 0.9800
C3 H3B 0.9800
C4 C5 1.503(2)
C4 H4A 0.9800
C4 H4B 0.9800
C5 C6 1.4843(19)
C6 C7 1.3941(19)
C6 C11 1.396(2)
C7 C8 1.392(2)
C8 C9 1.382(2)
C8 H8 0.9400
C9 C10 1.383(2)
C9 H9 0.9400
C10 C11 1.386(2)
C11 H11 0.9400
C12 H12A 0.9700
C12 H12B 0.9700
C12 H12C 0.9700
C13 H13A 0.9700
C13 H13B 0.9700
C13 H13C 0.9700
C14 H14A 0.9700
C14 H14B 0.9700
C14 H14C 0.9700

loop_
_geom_torsion_atom_site_label_1
_geom_torsion_atom_site_label_2
_geom_torsion_atom_site_label_3
_geom_torsion_atom_site_label_4
_geom_torsion
C12 O2 C1 O1 1.6(2)
C12 O2 C1 C2 -179.84(13)
O1 C1 C2 C5 -26.5(2)
O2 C1 C2 C5 154.97(13)
O1 C1 C2 C3 153.72(15)
O2 C1 C2 C3 -24.78(18)
C5 C2 C3 S1 10.32(17)
C1 C2 C3 S1 -169.92(11)
C4 S1 C3 C2 -11.96(12)
C3 S1 C4 C5 11.00(11)
C1 C2 C5 C6 -8.5(2)
C3 C2 C5 C6 171.25(13)
C1 C2 C5 C4 178.02(13)
C3 C2 C5 C4 -2.23(19)
S1 C4 C5 C2 -7.05(16)
S1 C4 C5 C6 178.88(10)
C2 C5 C6 C7 122.50(16)
C4 C5 C6 C7 -64.14(17)
C2 C5 C6 C11 -60.1(2)
C4 C5 C6 C11 113.30(15)
C13 O3 C7 C8 -7.2(2)
C13 O3 C7 C6 174.76(12)
C11 C6 C7 O3 178.44(12)
C5 C6 C7 O3 -4.15(19)
C11 C6 C7 C8 0.3(2)
C5 C6 C7 C8 177.67(13)
O3 C7 C8 C9 -177.82(13)
C6 C7 C8 C9 0.2(2)
C7 C8 C9 C10 -0.6(2)
C14 O4 C10 C9 -174.89(13)
C14 O4 C10 C11 5.2(2)
C8 C9 C10 O4 -179.39(13)
C8 C9 C10 C11 0.5(2)
O4 C10 C11 C6 179.85(13)
C9 C10 C11 C6 0.0(2)
C7 C6 C11 C10 -0.3(2)
C5 C6 C11 C10 -177.80(12)
